data_6000073
loop_
_publ_author_name
'Zouari, N.'
'Mhiri, T.'
'Daoud, A.'
'Gravereau, P.'
'Lebraud, E.'

_publ_section_title
;
 Crystal structure and Rietveld refinement using X-ray powder diffraction
 data of two potassium and ammonium-samarium condensed phosphates:
 KSmHP3O10 and NH4SmHP3O10
;
_journal_name_full
;
 International Journal Of Inorganic Materials
;
_journal_page_first 379
_journal_page_last 387
_journal_paper_doi 10.1016/S1466-6049(00)00036-2
_journal_volume 2
_journal_year 2000
_space_group_name_H-M_alt 'P -1'
_cell_angle_alpha 106.354
_cell_angle_beta 105.961
_cell_angle_gamma 82.471
_cell_length_a 6.9782
_cell_length_b 7.7578
_cell_length_c 8.6230
_cell_volume 429.93
_cod_database_code 6000073

loop_
_atom_site_label
_atom_site_fract_x
_atom_site_fract_y
_atom_site_fract_z
? ? ? ?
